data_7031024
loop_
_publ_author_name
'zhang, fengming'
'Yan, Pengfei'
'Li, Hongfeng'
'zou, xiaoyan'
'Hou, Guangfeng'
'li, guangming'

_publ_section_title
;
 Towards full-color-tunable emission of two component Eu(III)-doped
 Gd(III) coordination frameworks by variation of excitation light
;
_journal_name_full 'Dalton Transactions'
_journal_paper_doi 10.1039/c4dt00837e
_journal_year 2014
_chemical_formula_moiety 'C8 H8 Ce N2 Na O12'
_chemical_formula_sum 'C8 H8 Ce N2 Na O12'
_chemical_formula_weight 487.27
_chemical_name_systematic
; 
 ? 
;
_space_group_IT_number 62
_symmetry_cell_setting orthorhombic
_symmetry_space_group_name_Hall '-P 2ac 2n'
_symmetry_space_group_name_H-M 'P n m a'
_atom_sites_solution_hydrogens geom
_atom_sites_solution_primary direct
_atom_sites_solution_secondary difmap
_audit_creation_method SHELXL-97
_cell_angle_alpha 90.00
_cell_angle_beta 90.00
_cell_angle_gamma 90.00
_cell_formula_units_Z 4
_cell_length_a 15.414(3)
_cell_length_b 6.7180(13)
_cell_length_c 14.322(3)
_cell_measurement_reflns_used 32523
_cell_measurement_temperature 293(2)
_cell_measurement_theta_max 27.49
_cell_measurement_theta_min 3.00
_cell_volume 1483.1(5)
_computing_cell_refinement 'RAPID-AUTO (Rigaku 1998 <i>RAPID-AUTO</i>)'
_computing_data_collection 'RAPID-AUTO (Rigaku 1998 <i>RAPID-AUTO</i>)'
_computing_data_reduction 'CrystalClear (Rigaku/MSC, 2002)'
_computing_molecular_graphics 'SHELXTL (Sheldrick, 2008)'
_computing_publication_material SHELXL-97
_computing_structure_refinement 'SHELXL-97 (Sheldrick, 2008)'
_computing_structure_solution 'SHELXS-97 (Sheldrick, 2008)'
_diffrn_ambient_temperature 293(2)
_diffrn_measured_fraction_theta_full 0.997
_diffrn_measured_fraction_theta_max 0.997
_diffrn_measurement_device_type 'Rigaku RAXIS-RAPID'
_diffrn_measurement_method '\w scan'
_diffrn_radiation_monochromator graphite
_diffrn_radiation_source 'fine-focus sealed tube'
_diffrn_radiation_type MoK\a
_diffrn_radiation_wavelength 0.71073
_diffrn_reflns_av_R_equivalents 0.0344
_diffrn_reflns_av_sigmaI/netI 0.0201
_diffrn_reflns_limit_h_max 18
_diffrn_reflns_limit_h_min -18
_diffrn_reflns_limit_k_max 7
_diffrn_reflns_limit_k_min -7
_diffrn_reflns_limit_l_max 17
_diffrn_reflns_limit_l_min -17
_diffrn_reflns_number 10850
_diffrn_reflns_theta_full 25.00
_diffrn_reflns_theta_max 25.00
_diffrn_reflns_theta_min 3.00
_diffrn_standards_decay_% 0
_diffrn_standards_interval_count 0
_diffrn_standards_interval_time 0
_diffrn_standards_number 0
_exptl_absorpt_coefficient_mu 3.167
_exptl_absorpt_correction_T_max 0.7260
_exptl_absorpt_correction_T_min 0.5386
_exptl_absorpt_correction_type multi-scan
_exptl_absorpt_process_details 'ABSCOR (Higashi, 1995)'
_exptl_crystal_colour colorless
_exptl_crystal_density_diffrn 2.182
_exptl_crystal_density_method 'not measured'
_exptl_crystal_description block
_exptl_crystal_F_000 940
_exptl_crystal_size_max 0.22
_exptl_crystal_size_mid 0.13
_exptl_crystal_size_min 0.11
_refine_diff_density_max 3.954
_refine_diff_density_min -2.336
_refine_diff_density_rms 0.243
_refine_ls_extinction_method none
_refine_ls_goodness_of_fit_ref 1.074
_refine_ls_hydrogen_treatment constr
_refine_ls_matrix_type full
_refine_ls_number_parameters 139
_refine_ls_number_reflns 1421
_refine_ls_number_restraints 36
_refine_ls_restrained_S_all 1.092
_refine_ls_R_factor_all 0.0749
_refine_ls_R_factor_gt 0.0693
_refine_ls_shift/su_max 0.000
_refine_ls_shift/su_mean 0.000
_refine_ls_structure_factor_coef Fsqd
_refine_ls_weighting_details 'calc w=1/[\s^2^(Fo^2^)+(0.1165P)^2^+23.1281P] where P=(Fo^2^+2Fc^2^)/3'
_refine_ls_weighting_scheme calc
_refine_ls_wR_factor_gt 0.1897
_refine_ls_wR_factor_ref 0.1954
_reflns_number_gt 1273
_reflns_number_total 1421
_reflns_threshold_expression >2sigma(I)
_cod_data_source_file c4dt00837e2.cif
_cod_data_source_block zfm-1
_cod_database_code 7031024

loop_
_symmetry_equiv_pos_as_xyz
'x, y, z'
'-x+1/2, -y, z+1/2'
'x+1/2, -y+1/2, -z+1/2'
'-x, y+1/2, -z'
'-x, -y, -z'
'x-1/2, y, -z-1/2'
'-x-1/2, y-1/2, z-1/2'
'x, -y-1/2, z'

loop_
_atom_site_label
_atom_site_type_symbol
_atom_site_fract_x
_atom_site_fract_y
_atom_site_fract_z
_atom_site_U_iso_or_equiv
_atom_site_adp_type
_atom_site_occupancy
_atom_site_symmetry_multiplicity
_atom_site_calc_flag
_atom_site_refinement_flags
Ce1 Ce -0.19666(5) -0.2500 0.62343(6) 0.0384(4) Uani 1 2 d S
Na1 Na 0.2586(8) 0.2500 0.6909(7) 0.089(3) Uani 1 2 d S
O1 O -0.1503(7) -0.2500 0.4622(8) 0.044(3) Uani 1 2 d S
O2 O -0.0502(11) -0.2500 0.3498(8) 0.066(4) Uani 1 2 d S
O3 O 0.1447(8) -0.4132(13) 0.3585(8) 0.080(4) Uani 1 1 d .
O4 O 0.2069(8) -0.0849(15) 0.7522(10) 0.106(5) Uani 1 1 d .
O5 O 0.0273(15) -0.2500 0.8286(13) 0.110(6) Uani 1 2 d SU
O6 O -0.1028(11) -0.2500 0.7598(9) 0.074(4) Uani 1 2 d SU
O8 O -0.2955(9) -0.022(3) 0.5445(15) 0.152(7) Uani 1 1 d U
H81 H -0.3091 0.0336 0.5952 0.227 Uiso 1 1 d R
H82 H -0.3300 -0.1149 0.5335 0.227 Uiso 1 1 d R
O9 O -0.368(2) -0.040(7) 0.397(2) 0.138(12) Uani 0.50 1 d PU
N1 N -0.0334(7) -0.2500 0.5948(7) 0.026(2) Uani 1 2 d S
N2 N 0.1425(8) -0.2500 0.5620(13) 0.053(4) Uani 1 2 d S
C1 C -0.0029(8) -0.2500 0.5070(9) 0.024(3) Uani 1 2 d S
C2 C 0.0852(9) -0.2500 0.4903(11) 0.038(3) Uani 1 2 d S
C3 C 0.1113(12) -0.2500 0.6481(14) 0.051(5) Uani 1 2 d S
C4 C 0.0214(10) -0.2500 0.6651(10) 0.036(3) Uani 1 2 d S
C5 C -0.0727(10) -0.2500 0.4307(9) 0.033(3) Uani 1 2 d S
C6 C 0.1256(12) -0.2500 0.3920(13) 0.053(5) Uani 1 2 d S
C7 C 0.1780(14) -0.2500 0.7225(17) 0.073(7) Uani 1 2 d S
C8 C -0.0209(14) -0.2500 0.7596(12) 0.060(5) Uani 1 2 d SU
H91 H -0.3892 -0.5355 0.3544 0.072 Uiso 0.50 1 d PR
H92 H -0.3174 -0.5246 0.4102 0.072 Uiso 0.50 1 d PR
O7 O -0.084(2) -0.2500 0.161(2) 0.163(11) Uani 1 2 d SU
H71 H -0.0439 -0.2500 0.1200 0.244 Uiso 1 2 d SR
H72 H -0.1322 -0.2500 0.1340 0.244 Uiso 1 2 d SR

loop_
_atom_site_aniso_label
_atom_site_aniso_U_11
_atom_site_aniso_U_22
_atom_site_aniso_U_33
_atom_site_aniso_U_23
_atom_site_aniso_U_13
_atom_site_aniso_U_12
Ce1 0.0304(6) 0.0214(5) 0.0634(7) 0.000 0.0299(4) 0.000
Na1 0.126(8) 0.068(6) 0.073(5) 0.000 -0.021(6) 0.000
O1 0.034(5) 0.053(7) 0.045(6) 0.000 -0.019(5) 0.000
O2 0.103(11) 0.077(10) 0.019(5) 0.000 -0.004(6) 0.000
O3 0.103(8) 0.026(4) 0.110(8) 0.000(5) 0.080(7) 0.010(5)
O4 0.113(8) 0.040(5) 0.167(12) -0.002(7) -0.114(9) 0.002(5)
O5 0.131(10) 0.124(10) 0.075(8) 0.000 -0.020(8) 0.000
O6 0.095(8) 0.079(7) 0.047(6) 0.000 0.021(6) 0.000
O8 0.126(9) 0.151(10) 0.178(11) -0.009(9) -0.008(8) 0.045(8)
O9 0.141(14) 0.143(15) 0.131(14) 0.014(10) -0.004(9) 0.009(10)
N1 0.029(5) 0.027(6) 0.022(5) 0.000 0.000(4) 0.000
N2 0.028(6) 0.036(7) 0.093(12) 0.000 -0.010(7) 0.000
C1 0.027(6) 0.020(6) 0.025(6) 0.000 0.002(5) 0.000
C2 0.034(7) 0.025(7) 0.055(9) 0.000 0.016(7) 0.000
C3 0.056(10) 0.017(7) 0.079(12) 0.000 -0.041(10) 0.000
C4 0.047(8) 0.029(7) 0.033(7) 0.000 -0.018(6) 0.000
C5 0.046(8) 0.028(7) 0.025(7) 0.000 -0.001(6) 0.000
C6 0.055(10) 0.026(8) 0.077(12) 0.000 0.043(9) 0.000
C7 0.077(13) 0.038(10) 0.104(17) 0.000 -0.075(13) 0.000
C8 0.078(9) 0.067(8) 0.036(7) 0.000 -0.010(7) 0.000
O7 0.168(14) 0.161(14) 0.158(13) 0.000 -0.009(10) 0.000

loop_
_atom_type_symbol
_atom_type_description
_atom_type_scat_dispersion_real
_atom_type_scat_dispersion_imag
_atom_type_scat_source
C C 0.0033 0.0016 'International Tables Vol C Tables 4.2.6.8 and 6.1.1.4'
H H 0.0000 0.0000 'International Tables Vol C Tables 4.2.6.8 and 6.1.1.4'
Ce Ce -0.2486 2.6331 'International Tables Vol C Tables 4.2.6.8 and 6.1.1.4'
N N 0.0061 0.0033 'International Tables Vol C Tables 4.2.6.8 and 6.1.1.4'
Na Na 0.0362 0.0249 'International Tables Vol C Tables 4.2.6.8 and 6.1.1.4'
O O 0.0106 0.0060 'International Tables Vol C Tables 4.2.6.8 and 6.1.1.4'

loop_
_geom_angle_atom_site_label_1
_geom_angle_atom_site_label_2
_geom_angle_atom_site_label_3
_geom_angle
_geom_angle_site_symmetry_1
_geom_angle_site_symmetry_3
O3 Ce1 O3 139.1(6) 5_546 4_556
O3 Ce1 O1 90.3(2) 5_546 .
O3 Ce1 O1 90.3(2) 4_556 .
O3 Ce1 O6 73.5(3) 5_546 .
O3 Ce1 O6 73.5(3) 4_556 .
O1 Ce1 O6 126.3(4) . .
O3 Ce1 O8 70.6(6) 5_546 8
O3 Ce1 O8 147.8(6) 4_556 8
O1 Ce1 O8 75.0(5) . 8
O6 Ce1 O8 138.1(5) . 8
O3 Ce1 O8 147.8(6) 5_546 .
O3 Ce1 O8 70.6(6) 4_556 .
O1 Ce1 O8 75.0(5) . .
O6 Ce1 O8 138.1(5) . .
O8 Ce1 O8 77.9(10) 8 .
O3 Ce1 N1 71.9(3) 5_546 .
O3 Ce1 N1 71.9(3) 4_556 .
O1 Ce1 N1 63.5(3) . .
O6 Ce1 N1 62.7(4) . .
O8 Ce1 N1 122.8(5) 8 .
O8 Ce1 N1 122.8(5) . .
O3 Ce1 O4 73.3(3) 5_546 3_446
O3 Ce1 O4 121.4(3) 4_556 3_446
O1 Ce1 O4 146.4(4) . 3_446
O6 Ce1 O4 77.7(5) . 3_446
O8 Ce1 O4 71.9(6) 8 3_446
O8 Ce1 O4 103.4(6) . 3_446
N1 Ce1 O4 133.0(4) . 3_446
O3 Ce1 O4 121.4(3) 5_546 6_557
O3 Ce1 O4 73.3(3) 4_556 6_557
O1 Ce1 O4 146.4(4) . 6_557
O6 Ce1 O4 77.7(5) . 6_557
O8 Ce1 O4 103.4(6) 8 6_557
O8 Ce1 O4 71.9(6) . 6_557
N1 Ce1 O4 133.0(4) . 6_557
O4 Ce1 O4 51.1(4) 3_446 6_557
O3 Ce1 C7 97.9(3) 5_546 6_557
O3 Ce1 C7 97.9(3) 4_556 6_557
O1 Ce1 C7 156.0(6) . 6_557
O6 Ce1 C7 77.7(7) . 6_557
O8 Ce1 C7 86.4(6) 8 6_557
O8 Ce1 C7 86.4(6) . 6_557
N1 Ce1 C7 140.5(6) . 6_557
O4 Ce1 C7 25.6(2) 3_446 6_557
O4 Ce1 C7 25.6(2) 6_557 6_557
O3 Ce1 H81 157.3 5_546 .
O3 Ce1 H81 63.4 4_556 .
O1 Ce1 H81 92.8 . .
O6 Ce1 H81 121.3 . .
O8 Ce1 H81 88.5 8 .
O8 Ce1 H81 18.9 . .
N1 Ce1 H81 129.1 . .
O4 Ce1 H81 92.2 3_446 .
O4 Ce1 H81 53.7 6_557 .
C7 Ce1 H81 71.3 6_557 .
O3 Ce1 H82 130.2 5_546 .
O3 Ce1 H82 89.3 4_556 .
O1 Ce1 H82 76.1 . .
O6 Ce1 H82 150.7 . .
O8 Ce1 H82 59.6 8 .
O8 Ce1 H82 18.9 . .
N1 Ce1 H82 134.7 . .
O4 Ce1 H82 92.1 3_446 .
O4 Ce1 H82 74.6 6_557 .
C7 Ce1 H82 81.5 6_557 .
H81 Ce1 H82 30.6 . .
C5 O1 Ce1 127.9(8) . .
C6 O3 Ce1 150.5(13) . 5_546
C7 O4 Ce1 93.3(8) . 6_657
C8 O6 Ce1 126.4(12) . .
Ce1 O8 H81 91.8 . .
Ce1 O8 H82 90.7 . .
H81 O8 H82 109.5 . .
C4 N1 C1 119.4(12) . .
C4 N1 Ce1 120.8(10) . .
C1 N1 Ce1 119.8(8) . .
C3 N2 C2 118.0(13) . .
N1 C1 C2 120.5(12) . .
N1 C1 C5 114.9(11) . .
C2 C1 C5 124.5(12) . .
N2 C2 C1 120.7(14) . .
N2 C2 C6 115.4(14) . .
C1 C2 C6 123.9(15) . .
N2 C3 C4 121.2(14) . .
N2 C3 C7 114.8(19) . .
C4 C3 C7 124(2) . .
N1 C4 C3 120.1(15) . .
N1 C4 C8 114.2(14) . .
C3 C4 C8 125.7(15) . .
O2 C5 O1 127.4(14) . .
O2 C5 C1 118.7(14) . .
O1 C5 C1 113.8(11) . .
O3 C6 O3 125.6(15) . 8
O3 C6 C2 117.0(8) . .
O3 C6 C2 117.0(8) 8 .
O4 C7 O4 121.9(14) . 8
O4 C7 C3 119.0(7) . .
O4 C7 C3 119.0(7) 8 .
O4 C7 Ce1 61.1(7) . 6_657
O4 C7 Ce1 61.1(7) 8 6_657
C3 C7 Ce1 177.3(19) . 6_657
O5 C8 O6 127(2) . .
O5 C8 C4 117(2) . .
O6 C8 C4 115.8(16) . .
H71 O7 H72 109.4 . .

loop_
_geom_bond_atom_site_label_1
_geom_bond_atom_site_label_2
_geom_bond_distance
_geom_bond_site_symmetry_2
Ce1 O3 2.414(9) 5_546
Ce1 O3 2.414(9) 4_556
Ce1 O1 2.417(11) .
Ce1 O6 2.430(16) .
Ce1 O8 2.440(18) 8
Ce1 O8 2.440(18) .
Ce1 N1 2.549(11) .
Ce1 O4 2.572(9) 3_446
Ce1 O4 2.572(9) 6_557
Ce1 C7 2.933(16) 6_557
Ce1 H81 2.6068 .
Ce1 H82 2.5892 .
O1 C5 1.278(18) .
O2 C5 1.209(19) .
O3 C6 1.233(11) .
O3 Ce1 2.414(9) 5_546
O4 C7 1.269(12) .
O4 Ce1 2.572(9) 6_657
O5 C8 1.24(3) .
O6 C8 1.26(3) .
O8 H81 0.8429 .
O8 H82 0.8370 .
N1 C4 1.315(18) .
N1 C1 1.343(16) .
N2 C3 1.32(3) .
N2 C2 1.36(2) .
C1 C2 1.378(19) .
C1 C5 1.534(19) .
C2 C6 1.54(2) .
C3 C4 1.41(3) .
C3 C7 1.48(2) .
C4 C8 1.50(2) .
C6 O3 1.233(11) 8
C7 O4 1.269(12) 8
C7 Ce1 2.933(16) 6_657
O7 H71 0.8435 .
O7 H72 0.8424 .

loop_
_geom_hbond_atom_site_label_D
_geom_hbond_atom_site_label_H
_geom_hbond_atom_site_label_A
_geom_hbond_distance_DH
_geom_hbond_distance_HA
_geom_hbond_distance_DA
_geom_hbond_angle_DHA
_geom_hbond_site_symmetry_A
O8 H81 O4 0.84 2.34 2.94(3) 129.1 6_557
O8 H81 O7 0.84 2.39 3.09(3) 141.0 2_455
O8 H82 O8 0.84 2.50 3.07(4) 125.7 8
O7 H72 O8 0.84 2.49 3.09(3) 129.2 7
O7 H72 O8 0.84 2.49 3.09(3) 129.2 2_454
